data_4024390
loop_
_publ_author_name
'Bichismita Sahu'
'Guddeangadi N. Gururaja'
'Shaikh M. Mobin'
'Irishi N. N. Namboothiri'

_publ_section_title
;
Facile Synthesis of \b-Tribromomethyl and Dibromomethylenated Nitroalkanes
via Conjugate Addition of Bromoform to Nitroalkenes
;
_journal_name_full 'Journal of Organic Chemistry'
_journal_page_first 2601
_journal_page_last 2604
_journal_paper_doi 10.1021/jo802274q
_journal_volume 74
_journal_year 2009
_chemical_formula_sum 'C6 H8 Br3 N O3'
_chemical_formula_weight 381.86
_chemical_name_systematic
;
 ?
;
_space_group_IT_number 14
_symmetry_cell_setting monoclinic
_symmetry_space_group_name_Hall '-P 2ybc'
_symmetry_space_group_name_H-M 'P 1 21/c 1'
_atom_sites_solution_hydrogens geom
_atom_sites_solution_primary direct
_atom_sites_solution_secondary difmap
_audit_creation_method SHELXL-97
_cell_angle_alpha 90.00
_cell_angle_beta 93.540(9)
_cell_angle_gamma 90.00
_cell_formula_units_Z 4
_cell_length_a 7.8886(11)
_cell_length_b 10.8447(13)
_cell_length_c 12.5544(13)
_cell_measurement_reflns_used 3229
_cell_measurement_temperature 150(2)
_cell_measurement_theta_max 32.1659
_cell_measurement_theta_min 3.1234
_cell_volume 1072.0(2)
_computing_cell_refinement 'CrysAlis RED, Oxford Diffraction Ltd.,'
_computing_data_collection 'CrysAlis CCD, Oxford Diffraction Ltd.,'
_computing_data_reduction 'CrysAlis RED, Oxford Diffraction Ltd.,'
_computing_molecular_graphics Ortep3
_computing_publication_material Shelx97
_computing_structure_refinement 'SHELXL-97 (Sheldrick, 1997)'
_computing_structure_solution 'SHELXS-97 (Sheldrick, 1997)'
_diffrn_ambient_temperature 150(2)
_diffrn_detector_area_resol_mean 15.9948
_diffrn_measured_fraction_theta_full 0.994
_diffrn_measured_fraction_theta_max 0.994
_diffrn_measurement_device_type 'OXFORD DIFFRACTION XCALIBUR-S'
_diffrn_measurement_method \w/q-scan
_diffrn_radiation_monochromator graphite
_diffrn_radiation_source 'Enhance (Mo) X-ray Source'
_diffrn_radiation_type MoK\a
_diffrn_radiation_wavelength 0.71073
_diffrn_reflns_av_R_equivalents 0.0426
_diffrn_reflns_av_sigmaI/netI 0.0342
_diffrn_reflns_limit_h_max 9
_diffrn_reflns_limit_h_min -8
_diffrn_reflns_limit_k_max 12
_diffrn_reflns_limit_k_min -12
_diffrn_reflns_limit_l_max 14
_diffrn_reflns_limit_l_min -14
_diffrn_reflns_number 7268
_diffrn_reflns_theta_full 25.00
_diffrn_reflns_theta_max 25.00
_diffrn_reflns_theta_min 3.20
_exptl_absorpt_coefficient_mu 11.266
_exptl_absorpt_correction_T_max 0.1445
_exptl_absorpt_correction_T_min 0.1143
_exptl_absorpt_correction_type multi-scan
_exptl_absorpt_process_details
;
CrysAlis RED, Oxford Diffraction Ltd.,
Version 1.171.32.15 (release 10-01-2008 CrysAlis171 .NET)
(compiled Jan 10 2008,16:37:18)
Empirical absorption correction using spherical harmonics,
 implemented in SCALE3 ABSPACK scaling algorithm.
;
_exptl_crystal_colour colourless
_exptl_crystal_density_diffrn 2.366
_exptl_crystal_density_method 'not measured'
_exptl_crystal_description block
_exptl_crystal_F_000 720
_exptl_crystal_size_max 0.34
_exptl_crystal_size_mid 0.32
_exptl_crystal_size_min 0.28
_refine_diff_density_max 0.809
_refine_diff_density_min -0.973
_refine_diff_density_rms 0.128
_refine_ls_extinction_method none
_refine_ls_goodness_of_fit_ref 0.992
_refine_ls_hydrogen_treatment mixed
_refine_ls_matrix_type full
_refine_ls_number_parameters 126
_refine_ls_number_reflns 1877
_refine_ls_number_restraints 0
_refine_ls_restrained_S_all 0.992
_refine_ls_R_factor_all 0.0411
_refine_ls_R_factor_gt 0.0301
_refine_ls_shift/su_max 0.000
_refine_ls_shift/su_mean 0.000
_refine_ls_structure_factor_coef Fsqd
_refine_ls_weighting_details 'calc w=1/[\s^2^(Fo^2^)+(0.0512P)^2^+0.0000P] where P=(Fo^2^+2Fc^2^)/3'
_refine_ls_weighting_scheme calc
_refine_ls_wR_factor_gt 0.0751
_refine_ls_wR_factor_ref 0.0774
_reflns_number_gt 1534
_reflns_number_total 1877
_reflns_threshold_expression >2sigma(I)
_cod_data_source_file jo802274q_si_002.cif
_cod_data_source_block inn020
_cod_depositor_comments
;
The following automatic conversions were performed:
'_symmetry_cell_setting' value 'Monoclinic' changed to 'monoclinic'
according to '/home/saulius/struct/CIF-dictionaries/cif_core.dic'
dictionary named 'cif_core.dic' version 2.4.1 from 2010-06-29.

Automatic conversion script
Id: cif_fix_enum 1527 2010-12-29 10:47:43Z saulius 
;
_cod_original_sg_symbol_H-M 'P 21/c'
_cod_database_code 4024390

loop_
_symmetry_equiv_pos_as_xyz
'x, y, z'
'-x, y+1/2, -z+1/2'
'-x, -y, -z'
'x, -y-1/2, z-1/2'

loop_
_atom_site_label
_atom_site_type_symbol
_atom_site_fract_x
_atom_site_fract_y
_atom_site_fract_z
_atom_site_U_iso_or_equiv
_atom_site_adp_type
_atom_site_occupancy
_atom_site_symmetry_multiplicity
_atom_site_calc_flag
_atom_site_refinement_flags
_atom_site_disorder_assembly
_atom_site_disorder_group
Br1 Br 0.78122(6) 0.07081(5) 0.46670(4) 0.03629(17) Uani 1 1 d . . .
Br2 Br 0.61934(5) 0.14724(5) 0.67825(4) 0.02981(17) Uani 1 1 d . . .
Br3 Br 0.56873(6) 0.31415(5) 0.47314(3) 0.02708(16) Uani 1 1 d . . .
O1 O 1.0033(3) 0.1893(3) 0.6325(2) 0.0217(7) Uani 1 1 d . . .
O2 O 0.8143(5) 0.5496(3) 0.5619(3) 0.0441(10) Uani 1 1 d . . .
O3 O 0.6404(4) 0.5064(4) 0.6807(3) 0.0414(10) Uani 1 1 d . . .
N1 N 0.7680(5) 0.4875(4) 0.6349(3) 0.0286(10) Uani 1 1 d . . .
C1 C 0.7290(5) 0.2099(4) 0.5559(3) 0.0203(10) Uani 1 1 d . . .
C2 C 0.8904(5) 0.2789(4) 0.5883(4) 0.0197(10) Uani 1 1 d . . .
C3 C 0.8792(6) 0.3803(5) 0.6731(4) 0.0243(11) Uani 1 1 d . . .
C4 C 1.0540(6) 0.4338(5) 0.7060(5) 0.0351(13) Uani 1 1 d . . .
H4A H 1.0989 0.4786 0.6451 0.042 Uiso 1 1 calc R . .
H4B H 1.0439 0.4930 0.7653 0.042 Uiso 1 1 calc R . .
C5 C 1.1762(6) 0.3305(5) 0.7415(5) 0.0374(13) Uani 1 1 d . . .
H5A H 1.2925 0.3638 0.7542 0.045 Uiso 1 1 calc R . .
H5B H 1.1411 0.2935 0.8088 0.045 Uiso 1 1 calc R . .
C6 C 1.1732(5) 0.2347(5) 0.6553(4) 0.0292(12) Uani 1 1 d . . .
H6A H 1.2163 0.2708 0.5898 0.035 Uiso 1 1 calc R . .
H6B H 1.2487 0.1654 0.6782 0.035 Uiso 1 1 calc R . .
H3 H 0.821(6) 0.344(4) 0.728(4) 0.024(13) Uiso 1 1 d . . .
H2 H 0.939(4) 0.311(4) 0.521(3) 0.005(10) Uiso 1 1 d . . .

loop_
_atom_site_aniso_label
_atom_site_aniso_U_11
_atom_site_aniso_U_22
_atom_site_aniso_U_33
_atom_site_aniso_U_23
_atom_site_aniso_U_13
_atom_site_aniso_U_12
Br1 0.0440(3) 0.0290(3) 0.0357(3) -0.0151(2) 0.0016(2) 0.0060(2)
Br2 0.0212(3) 0.0386(3) 0.0304(3) 0.0146(2) 0.00800(19) 0.0017(2)
Br3 0.0294(3) 0.0305(3) 0.0206(2) 0.0022(2) -0.00424(19) 0.0067(2)
O1 0.0165(15) 0.0160(17) 0.0328(18) 0.0025(14) 0.0038(13) 0.0012(13)
O2 0.045(2) 0.029(2) 0.058(3) 0.015(2) 0.0021(19) 0.0061(18)
O3 0.037(2) 0.053(3) 0.034(2) -0.0151(18) 0.0007(17) 0.0271(19)
N1 0.028(2) 0.024(2) 0.034(2) -0.013(2) -0.0066(19) 0.0079(19)
C1 0.027(2) 0.018(2) 0.017(2) 0.0004(19) 0.0017(18) 0.0049(19)
C2 0.021(2) 0.019(2) 0.019(2) 0.002(2) 0.0064(19) 0.0025(19)
C3 0.028(3) 0.024(3) 0.021(2) 0.000(2) 0.002(2) 0.006(2)
C4 0.030(3) 0.026(3) 0.048(3) -0.010(3) -0.010(2) 0.005(2)
C5 0.026(3) 0.030(3) 0.053(3) -0.003(3) -0.013(2) 0.000(2)
C6 0.016(2) 0.022(3) 0.050(3) 0.006(2) 0.001(2) 0.004(2)

loop_
_atom_type_symbol
_atom_type_description
_atom_type_scat_dispersion_real
_atom_type_scat_dispersion_imag
_atom_type_scat_source
C C 0.0033 0.0016 'International Tables Vol C Tables 4.2.6.8 and 6.1.1.4'
H H 0.0000 0.0000 'International Tables Vol C Tables 4.2.6.8 and 6.1.1.4'
N N 0.0061 0.0033 'International Tables Vol C Tables 4.2.6.8 and 6.1.1.4'
O O 0.0106 0.0060 'International Tables Vol C Tables 4.2.6.8 and 6.1.1.4'
Br Br -0.2901 2.4595 'International Tables Vol C Tables 4.2.6.8 and 6.1.1.4'

loop_
_geom_angle_atom_site_label_1
_geom_angle_atom_site_label_2
_geom_angle_atom_site_label_3
_geom_angle
_geom_angle_site_symmetry_1
_geom_angle_site_symmetry_3
_geom_angle_publ_flag
C2 O1 C6 113.6(3) . . ?
O3 N1 O2 124.4(4) . . ?
O3 N1 C3 117.6(4) . . ?
O2 N1 C3 118.0(4) . . ?
C2 C1 Br2 111.8(3) . . ?
C2 C1 Br1 109.6(3) . . ?
Br2 C1 Br1 107.9(2) . . ?
C2 C1 Br3 111.4(3) . . ?
Br2 C1 Br3 108.7(2) . . ?
Br1 C1 Br3 107.3(2) . . ?
O1 C2 C1 105.5(3) . . ?
O1 C2 C3 106.4(3) . . ?
C1 C2 C3 117.2(4) . . ?
O1 C2 H2 108(2) . . ?
C1 C2 H2 108(2) . . ?
C3 C2 H2 112(2) . . ?
N1 C3 C4 106.8(4) . . ?
N1 C3 C2 112.7(3) . . ?
C4 C3 C2 111.7(4) . . ?
N1 C3 H3 105(3) . . ?
C4 C3 H3 116(3) . . ?
C2 C3 H3 105(3) . . ?
C5 C4 C3 110.1(4) . . ?
C5 C4 H4A 109.6 . . ?
C3 C4 H4A 109.6 . . ?
C5 C4 H4B 109.6 . . ?
C3 C4 H4B 109.6 . . ?
H4A C4 H4B 108.2 . . ?
C6 C5 C4 108.5(4) . . ?
C6 C5 H5A 110.0 . . ?
C4 C5 H5A 110.0 . . ?
C6 C5 H5B 110.0 . . ?
C4 C5 H5B 110.0 . . ?
H5A C5 H5B 108.4 . . ?
O1 C6 C5 110.7(4) . . ?
O1 C6 H6A 109.5 . . ?
C5 C6 H6A 109.5 . . ?
O1 C6 H6B 109.5 . . ?
C5 C6 H6B 109.5 . . ?
H6A C6 H6B 108.1 . . ?

loop_
_geom_bond_atom_site_label_1
_geom_bond_atom_site_label_2
_geom_bond_distance
_geom_bond_site_symmetry_2
_geom_bond_publ_flag
Br1 C1 1.939(4) . ?
Br2 C1 1.932(4) . ?
Br3 C1 1.948(4) . ?
O1 C2 1.409(5) . ?
O1 C6 1.440(5) . ?
O2 N1 1.212(5) . ?
O3 N1 1.207(5) . ?
N1 C3 1.515(6) . ?
C1 C2 1.510(6) . ?
C2 C3 1.538(6) . ?
C2 H2 1.01(4) . ?
C3 C4 1.529(7) . ?
C3 H3 0.94(5) . ?
C4 C5 1.525(7) . ?
C4 H4A 0.9900 . ?
C4 H4B 0.9900 . ?
C5 C6 1.500(7) . ?
C5 H5A 0.9900 . ?
C5 H5B 0.9900 . ?
C6 H6A 0.9900 . ?
C6 H6B 0.9900 . ?

loop_
_geom_torsion_atom_site_label_1
_geom_torsion_atom_site_label_2
_geom_torsion_atom_site_label_3
_geom_torsion_atom_site_label_4
_geom_torsion
_geom_torsion_site_symmetry_1
_geom_torsion_site_symmetry_2
_geom_torsion_site_symmetry_3
_geom_torsion_site_symmetry_4
_geom_torsion_publ_flag
C6 O1 C2 C1 172.1(3) . . . . ?
C6 O1 C2 C3 -62.8(5) . . . . ?
Br2 C1 C2 O1 66.8(4) . . . . ?
Br1 C1 C2 O1 -52.7(4) . . . . ?
Br3 C1 C2 O1 -171.3(3) . . . . ?
Br2 C1 C2 C3 -51.3(5) . . . . ?
Br1 C1 C2 C3 -170.9(3) . . . . ?
Br3 C1 C2 C3 70.6(4) . . . . ?
O3 N1 C3 C4 -121.0(4) . . . . ?
O2 N1 C3 C4 57.7(5) . . . . ?
O3 N1 C3 C2 116.0(4) . . . . ?
O2 N1 C3 C2 -65.3(5) . . . . ?
O1 C2 C3 N1 177.2(4) . . . . ?
C1 C2 C3 N1 -65.2(5) . . . . ?
O1 C2 C3 C4 56.9(5) . . . . ?
C1 C2 C3 C4 174.5(4) . . . . ?
N1 C3 C4 C5 -177.7(4) . . . . ?
C2 C3 C4 C5 -54.0(6) . . . . ?
C3 C4 C5 C6 52.7(6) . . . . ?
C2 O1 C6 C5 65.7(5) . . . . ?
C4 C5 C6 O1 -57.1(6) . . . . ?
